data_1558394
loop_
_publ_author_name
'Kotila, Sirpa'
'Valkonen, Jussi'

_publ_section_title
;
 Copper(II) Complexes of 2-Amino-2-hydroxymethyl-1,3-propanediol. Part 3.
 Synthesis, Structure and Thermal Behavior of
 Bis-cis[2-amino-2-hydroxymethyl-1,3-propanediol-O,N]
 [2-amino-2-hydroxymethyl-1,3-propanediolato-O,N]aquacopper(II) Sulfate
 and Chromate, [Cu(C4H10NO3)(C4H11NO3)(H2O)]2X, where X = SO4(2-),
 CrO4(2-)
;
_journal_name_full 'Acta Chemica Scandinavica'
_journal_page_first 200
_journal_page_last 208
_journal_paper_doi 10.3891/acta.chem.scand.48-0200
_journal_volume 48
_journal_year 1994
_chemical_formula_moiety '2(C8 H23 Cu N2 O7), O4 S'
_chemical_formula_sum 'C16 H46 Cu2 N4 O18 S'
_chemical_formula_weight 741.71
_chemical_name_common
;
[Cu(C4H10NO3)(C4H11NO3)(H2O)]2X, where X = SO4(2-)
;
_space_group_IT_number 2
_space_group_name_Hall '-P 1'
_space_group_name_H-M_alt 'P -1'
_symmetry_cell_setting triclinic
_symmetry_Int_Tables_number 2
_symmetry_space_group_name_Hall '-P 1'
_symmetry_space_group_name_H-M 'P -1'
_cell_angle_alpha 70.88(1)
_cell_angle_beta 72.87(2)
_cell_angle_gamma 79.67(2)
_cell_formula_units_Z 1
_cell_length_a 6.213(2)
_cell_length_b 11.009(4)
_cell_length_c 11.248(1)
_cell_volume 691.7(4)
_diffrn_ambient_temperature 294
_diffrn_radiation_probe x-ray
_diffrn_radiation_type MoK\a
_diffrn_radiation_wavelength 0.71073
_exptl_absorpt_coefficient_mu 1.698
_exptl_crystal_density_diffrn 1.78
_exptl_crystal_F_000 388
_refine_ls_goodness_of_fit_ref 1.018
_refine_ls_number_parameters 223
_refine_ls_number_reflns 2169
_refine_ls_R_factor_gt 0.032
_refine_ls_wR_factor_gt 0.040
_cod_data_source_file Acta-Chem-Scand-1994-48-200-1.cif
_cod_data_source_block 1
_cod_original_cell_volume 691.76(3)
_cod_database_code 1558394

loop_
_space_group_symop_id
_space_group_symop_operation_xyz
1 x,y,z
2 -x,-y,-z

loop_
_atom_site_label
_atom_site_type_symbol
_atom_site_thermal_displace_type
_atom_site_fract_x
_atom_site_fract_y
_atom_site_fract_z
_atom_site_occupancy
_atom_site_U_iso_or_equiv
_atom_site_calc_flag
_atom_site_refinement_flags
_atom_site_disorder_assembly
_atom_site_disorder_group
Cu Cu Uiso 0.14192(7) 0.51101(4) 0.18142(4) 1.000 0.0152(1) . . . .
S1 S Uiso 0.50000 0.50000 0.50000 1.000 0.0247(4) . . . .
Ow O Uiso 0.5269(4) 0.5125(3) 0.1513(3) 1.000 0.0351(9) . . . .
O11 O Uiso 0.0574(4) 0.6557(2) 0.0379(2) 1.000 0.0204(6) . . . .
O12 O Uiso 0.3640(8) 0.8352(5) 0.2093(5) 0.720 0.0659(13) . . . .
O12B O Uiso 0.283(2) 0.9464(9) 0.0490(10) 0.280 0.041(4) . . . .
O13 O Uiso -0.1993(8) 0.9808(4) 0.1866(4) 0.720 0.0431(13) . . . .
O13B O Uiso -0.288(2) 0.8110(10) 0.3510(10) 0.280 0.063(4) . . . .
O21 O Uiso 0.1839(4) 0.3879(2) 0.0866(2) 1.000 0.0179(6) . . . .
O22 O Uiso -0.2076(5) 0.1936(3) 0.4560(3) 1.000 0.0384(9) . . . .
O23 O Uiso 0.3203(7) 0.0178(3) 0.3386(3) 1.000 0.0554(11) . . . .
N11 N Uiso 0.0598(6) 0.6439(3) 0.2758(3) 1.000 0.0234(9) . . . .
N21 N Uiso 0.1514(5) 0.3577(3) 0.3382(3) 1.000 0.0187(8) . . . .
O1 O Uiso 0.4870(10) 0.4062(7) 0.6332(6) 0.500 0.052(3) . . . .
O2 O Uiso 0.2496(9) 0.5189(7) 0.4972(5) 0.500 0.0418(13) . . . .
O3 O Uiso 0.5540(10) 0.6221(6) 0.5039(7) 0.500 0.055(3) . . . .
O4 O Uiso 0.6230(10) 0.4515(7) 0.3991(6) 0.500 0.066(3) . . . .
C11 C Uiso -0.0690(6) 0.7618(3) 0.0836(3) 1.000 0.0233(10) . . . .
C12 C Uiso 0.0310(6) 0.7751(3) 0.1872(3) 1.000 0.0199(9) . . . .
C13 C Uiso 0.2615(7) 0.8278(4) 0.1240(4) 1.000 0.0369(11) . . . .
C14 C Uiso -0.1317(7) 0.8610(4) 0.2646(4) 1.000 0.0320(11) . . . .
C21 C Uiso 0.279(6) 0.2692(3) 0.1567(3) 1.000 0.0206(9) . . . .
C22 C Uiso 0.1572(6) 0.2384(3) 0.3026(3) 1.000 0.0167(9) . . . .
C23 C Uiso -0.0834(6) 0.2108(4) 0.3241(4) 1.000 0.0271(10) . . . .
C24 C Uiso 0.2881(7) 0.1267(4) 0.3818(4) 1.000 0.0290(11) . . . .

loop_
_atom_type_symbol
_atom_type_description
_atom_type_scat_dispersion_real
_atom_type_scat_dispersion_imag
_atom_type_scat_source
C C 0.0033 0.0016 ' International Tables Vol C Tables 4.2.6.8 and 6.1.1.4'
Cu Cu 0.3201 1.2651 ' International Tables Vol C Tables 4.2.6.8 and 6.1.1.4'
N N 0.0061 0.0033 ' International Tables Vol C Tables 4.2.6.8 and 6.1.1.4'
O O 0.0106 0.0060 ' International Tables Vol C Tables 4.2.6.8 and 6.1.1.4'
S S 0.1246 0.1234 ' International Tables Vol C Tables 4.2.6.8 and 6.1.1.4'

loop_
_geom_angle_atom_site_label_1
_geom_angle_atom_site_label_2
_geom_angle_atom_site_label_3
_geom_angle
_geom_angle_site_symmetry_1
_geom_angle_site_symmetry_2
_geom_angle_site_symmetry_3
_geom_angle_publ_flag
Ow Cu O11 106.06(11) . . . yes
Ow Cu O21 93.22(12) . . . yes
Ow Cu N11 93.58(14) . . . yes
Ow Cu N21 87.23(13) . . . yes
O11 Cu O21 92.57(10) . . . yes
O11 Cu N11 83.31(12) . . . yes
O11 Cu N21 166.71(12) . . . yes
O21 Cu N11 172.81(14) . . . yes
O21 Cu N21 86.25(12) . . . yes
N11 Cu N21 96.40(13) . . . yes
O2 S1 O3 106.5(4) . . . yes
O2 S1 O4 107.7(4) . . . yes
O1 S1 O2 79.5(3) 2_666 . . yes
O2 S1 O2 180.00 . . 2_666 yes
O2 S1 O3 73.5(4) . . 2_666 yes
O2 S1 O4 72.3(4) . . 2_666 yes
O3 S1 O4 118.8(4) . . . yes
O1 S1 O3 73.1(4) 2_666 . . yes
O2 S1 O3 73.5(4) 2_666 . . yes
O3 S1 O3 180.00 . . 2_666 yes
O3 S1 O4 61.2(4) . . 2_666 yes
O1 S1 O4 65.5(4) 2_666 . . yes
O2 S1 O4 72.3(4) 2_666 . . yes
O3 S1 O4 61.2(4) 2_666 . . yes
O4 S1 O4 180.00 . . 2_666 yes
O1 S1 O2 100.6(3) 2_666 . 2_666 yes
O1 S1 O3 106.9(4) 2_666 . 2_666 yes
O1 S1 O4 114.5(4) 2_666 . 2_666 yes
O2 S1 O3 106.5(4) 2_666 . 2_666 yes
O2 S1 O4 107.7(4) 2_666 . 2_666 yes
O3 S1 O4 118.8(4) 2_666 . 2_666 yes
O1 S1 O2 79.5(3) . . 2_666 yes
O1 S1 O3 73.1(4) . . 2_666 yes
O1 S1 O4 65.5(4) . . 2_666 yes
O1 S1 O2 100.6(3) . . . yes
O1 S1 O3 106.9(4) . . . yes
O1 S1 O4 114.5(4) . . . yes
O1 S1 O1 180.00 . . 2_666 yes
Cu O11 C11 111.65(17) . . . yes
Cu O21 C21 108.5(5) . . . yes
Cu N11 C12 111.7(2) . . . yes
Cu N21 C22 108.8(2) . . . yes
O11 C11 C12 108.2(3) . . . yes
N11 C12 C13 109.0(3) . . . yes
N11 C12 C14 109.1(3) . . . yes
N11 C12 C11 106.6(3) . . . yes
C11 C12 C13 110.0(3) . . . no
C11 C12 C14 110.4(3) . . . no
C13 C12 C14 111.5(3) . . . no
O12B C13 C12 121.8(7) . . . yes
O12 C13 C12 113.3(4) . . . yes
O13 C14 C12 113.6(3) . . . yes
O13B C14 C12 117.1(6) . . . yes
O21 C21 C22 110.2(13) . . . yes
C21 C22 C24 110.3(10) . . . no
N21 C22 C23 108.5(3) . . . yes
C23 C22 C24 112.0(3) . . . no
N21 C22 C21 105.7(5) . . . yes
N21 C22 C24 110.2(3) . . . yes
C21 C22 C23 110.0(14) . . . no
O22 C23 C22 111.6(3) . . . yes
O23 C24 C22 111.1(3) . . . yes

loop_
_geom_bond_atom_site_label_1
_geom_bond_atom_site_label_2
_geom_bond_distance
_geom_bond_site_symmetry_1
_geom_bond_site_symmetry_2
_geom_bond_publ_flag
Cu Ow 2.317(3) . . yes
Cu O11 1.983(2) . . yes
Cu O21 1.923(2) . . yes
Cu N11 1.990(3) . . yes
Cu N21 2.009(3) . . yes
S1 O3 1.460(7) . 2_666 yes
S1 O1 1.504(6) . . yes
S1 O2 1.541(6) . . yes
S1 O3 1.460(7) . . yes
S1 O4 1.377(7) . . yes
S1 O1 1.504(6) . 2_666 yes
S1 O2 1.541(6) . 2_666 yes
S1 O4 1.377(7) . 2_666 yes
O11 C11 1.439(4) . . yes
O12 C13 1.328(7) . . yes
O12B C13 1.307(11) . . yes
O13 C14 1.395(6) . . yes
O13B C14 1.215(12) . . yes
O21 C21 1.415(16) . . yes
O22 C23 1.424(5) . . yes
O23 C24 1.397(6) . . yes
N11 C12 1.477(5) . . yes
N21 C22 1.485(5) . . yes
C11 C12 1.529(5) . . no
C12 C13 1.524(6) . . no
C12 C14 1.534(6) . . no
C21 C22 1.542(10) . . no
C22 C23 1.512(6) . . no
C22 C24 1.522(6) . . no

loop_
_geom_torsion_atom_site_label_1
_geom_torsion_atom_site_label_2
_geom_torsion_atom_site_label_3
_geom_torsion_atom_site_label_4
_geom_torsion
_geom_torsion_site_symmetry_1
_geom_torsion_site_symmetry_2
_geom_torsion_site_symmetry_3
_geom_torsion_site_symmetry_4
_geom_torsion_publ_flag
Ow Cu O11 C11 -107.2(2) . . . . no
O21 Cu O11 C11 158.7(2) . . . . no
N11 Cu O11 C11 -15.4(2) . . . . no
Ow Cu O21 C21 65.9(14) . . . . no
O11 Cu O21 C21 172.1(14) . . . . no
N21 Cu O21 C21 -21.2(14) . . . . no
Ow Cu N11 C12 94.0(3) . . . . no
O11 Cu N11 C12 -11.8(3) . . . . no
N21 Cu N11 C12 -178.4(3) . . . . no
Ow Cu N21 C22 -99.9(2) . . . . no
O21 Cu N21 C22 -6.5(2) . . . . no
N11 Cu N21 C22 166.8(2) . . . . no
Cu O11 C11 C12 38.2(3) . . . . no
Cu O21 C21 C22 44(2) . . . . no
Cu N11 C12 C11 34.4(4) . . . . no
Cu N11 C12 C13 -84.3(3) . . . . no
Cu N11 C12 C14 153.7(3) . . . . no
Cu N21 C22 C21 29.8(14) . . . . no
Cu N21 C22 C23 -88.1(3) . . . . no
Cu N21 C22 C24 149.0(3) . . . . no
O11 C11 C12 N11 -46.6(4) . . . . no
O11 C11 C12 C13 71.5(3) . . . . no
O11 C11 C12 C14 -165.0(3) . . . . no
N11 C12 C13 O12 -59.9(5) . . . . no
C11 C12 C13 O12 -176.5(4) . . . . no
C14 C12 C13 O12 60.6(5) . . . . no
N11 C12 C14 O13 -170.1(4) . . . . no
C11 C12 C14 O13 -53.3(5) . . . . no
C13 C12 C14 O13 69.4(5) . . . . no
O21 C21 C22 N21 -49(2) . . . . no
O21 C21 C22 C23 67.7(16) . . . . no
O21 C21 C22 C24 -168.3(14) . . . . no
N21 C22 C23 O22 -59.5(4) . . . . no
C21 C22 C23 O22 -174.6(4) . . . . no
C24 C22 C23 O22 62.3(4) . . . . no
N21 C22 C24 O23 -172.5(3) . . . . no
C21 C22 C24 O23 -56.2(11) . . . . no
C23 C22 C24 O23 66.6(4) . . . . no
